data_7715105
loop_
_publ_author_name
'Yuan, Lequn'
'Yao, Haibo'
'Shen, Yunjun'
'Zhang, Yuzhen'

_publ_section_title
;
 A cyclometalated Pt(II)-Pt(II) clamshell dimer with a triplet emission at
 887 nm.
;
_journal_issue 11
_journal_name_full 'Dalton transactions (Cambridge, England : 2003)'
_journal_page_first 5125
_journal_page_last 5132
_journal_paper_doi 10.1039/d3dt04335e
_journal_volume 53
_journal_year 2024
_chemical_formula_moiety 'C29 H21 Cl N4 Pt'
_chemical_formula_sum 'C29 H21 Cl N4 Pt'
_chemical_formula_weight 656.04
_space_group_crystal_system monoclinic
_space_group_IT_number 14
_space_group_name_Hall '-P 2yn'
_space_group_name_H-M_alt 'P 1 21/n 1'
_atom_sites_solution_hydrogens geom
_atom_sites_solution_primary dual
_audit_creation_date 2022-08-16
_audit_creation_method
;
Olex2 1.5
(compiled 2022.04.07 svn.rca3783a0 for OlexSys, GUI svn.r6498)
;
_audit_update_record
;
2023-11-21 deposited with the CCDC.	2024-02-06 downloaded from the CCDC.
;
_cell_angle_alpha 90
_cell_angle_beta 94.0900(10)
_cell_angle_gamma 90
_cell_formula_units_Z 12
_cell_length_a 11.3936(3)
_cell_length_b 14.8792(4)
_cell_length_c 42.2998(10)
_cell_measurement_reflns_used 9824
_cell_measurement_temperature 213.00
_cell_measurement_theta_max 54.849
_cell_measurement_theta_min 2.740
_cell_volume 7152.7(3)
_computing_cell_refinement 'SAINT v8.37A (Bruker, 2015)'
_computing_data_reduction 'SAINT v8.37A (Bruker, 2015)'
_computing_molecular_graphics 'Olex2 1.5 (Dolomanov et al., 2009)'
_computing_publication_material 'Olex2 1.5 (Dolomanov et al., 2009)'
_computing_structure_refinement 'SHELXL 2018/3 (Sheldrick, 2015)'
_computing_structure_solution 'SHELXT  (Sheldrick, 2015)'
_diffrn_ambient_temperature 213.00
_diffrn_measured_fraction_theta_full 0.995
_diffrn_measured_fraction_theta_max 0.994
_diffrn_measurement_device_type 'Bruker D8 Venture'
_diffrn_measurement_method '\f and \w scans'
_diffrn_radiation_type GaK\a
_diffrn_radiation_wavelength 1.34139
_diffrn_reflns_av_R_equivalents 0.0677
_diffrn_reflns_av_unetI/netI 0.0335
_diffrn_reflns_Laue_measured_fraction_full 0.995
_diffrn_reflns_Laue_measured_fraction_max 0.994
_diffrn_reflns_limit_h_max 13
_diffrn_reflns_limit_h_min -13
_diffrn_reflns_limit_k_max 17
_diffrn_reflns_limit_k_min -18
_diffrn_reflns_limit_l_max 51
_diffrn_reflns_limit_l_min -50
_diffrn_reflns_number 142743
_diffrn_reflns_point_group_measured_fraction_full 0.995
_diffrn_reflns_point_group_measured_fraction_max 0.994
_diffrn_reflns_theta_full 53.594
_diffrn_reflns_theta_max 54.969
_diffrn_reflns_theta_min 2.740
_diffrn_source_current 2.86
_diffrn_source_power 0.1995708
_diffrn_source_voltage 69.78
_diffrn_standards_number 0
_exptl_absorpt_coefficient_mu 8.384
_exptl_absorpt_correction_T_max 0.7508
_exptl_absorpt_correction_T_min 0.4672
_exptl_absorpt_correction_type multi-scan
_exptl_absorpt_process_details
;
SADABS-2016/2 (Bruker,2016/2) was used for absorption correction.
wR2(int) was 0.1566 before and 0.0887 after correction.
The Ratio of minimum to maximum transmission is 0.6223.
The \l/2 correction factor is Not present.
;
_exptl_crystal_colour yellow
_exptl_crystal_colour_primary yellow
_exptl_crystal_density_diffrn 1.828
_exptl_crystal_description block
_exptl_crystal_F_000 3816
_exptl_crystal_preparation Luminescent
_exptl_crystal_size_max 0.09
_exptl_crystal_size_mid 0.07
_exptl_crystal_size_min 0.05
_refine_diff_density_max 2.468
_refine_diff_density_min -2.421
_refine_diff_density_rms 0.125
_refine_ls_extinction_method none
_refine_ls_goodness_of_fit_ref 1.070
_refine_ls_hydrogen_treatment constr
_refine_ls_matrix_type full
_refine_ls_number_parameters 946
_refine_ls_number_reflns 13545
_refine_ls_number_restraints 0
_refine_ls_restrained_S_all 1.070
_refine_ls_R_factor_all 0.0502
_refine_ls_R_factor_gt 0.0420
_refine_ls_shift/su_max 0.017
_refine_ls_shift/su_mean 0.002
_refine_ls_structure_factor_coef Fsqd
_refine_ls_weighting_details 'w=1/[\s^2^(Fo^2^)+(0.0535P)^2^+20.8920P] where P=(Fo^2^+2Fc^2^)/3'
_refine_ls_weighting_scheme calc
_refine_ls_wR_factor_gt 0.1059
_refine_ls_wR_factor_ref 0.1105
_reflns_Friedel_coverage 0.000
_reflns_number_gt 11418
_reflns_number_total 13545
_reflns_threshold_expression 'I > 2\s(I)'
_cod_data_source_file d3dt04335e2.cif
_cod_data_source_block 220812ylq_0m
_cod_depositor_comments 'Adding full bibliography for 7715103--7715105.cif.'
_cod_database_code 7715105
_shelx_shelxl_version_number 2018/3
_shelx_space_group_comment
;
The symmetry employed for this shelxl refinement is uniquely defined
by the following loop, which should always be used as a source of
symmetry information in preference to the above space-group names.
They are only intended as comments.
;
_shelx_estimated_absorpt_t_max 0.679
_shelx_estimated_absorpt_t_min 0.519
_olex2_refinement_description
;
1. Fixed Uiso
 At 1.2 times of:
  All C(H) groups, All N(H) groups
2.a Aromatic/amide H refined with riding coordinates:
 N2(H2), C2(H2A), C3(H3), C4(H4), C5(H5), C6(H6), C7(H7), C9(H9), C10(H10),
 C11(H11), C12(H12), C13(H13), C16(H16), C17(H17), C23(H23), C24(H24), C25(H25),
  C26(H26), C27(H27), C28(H28), C29(H29), N6(H6A), C31(H31), C32(H32), C33(H33),
  C34(H34), C35(H35), C36(H36), C38(H38), C39(H39), C40(H40), C41(H41),
 C42(H42), C45(H45), C46(H46), C52(H52), C53(H53), C54(H54), C55(H55), C56(H56),
  C57(H57), C58(H58), N10(H10A), C60(H60), C61(H61), C62(H62), C63(H63),
 C64(H64), C65(H65), C67(H67), C68(H68), C69(H69), C70(H70), C71(H71), C74(H74),
  C75(H75), C81(H81), C82(H82), C83(H83), C84(H84), C85(H85), C86(H86), C87(H87)
;
_olex2_submission_special_instructions 'No special instructions were received'

loop_
_space_group_symop_operation_xyz
'x, y, z'
'-x+1/2, y+1/2, -z+1/2'
'-x, -y, -z'
'x-1/2, -y-1/2, z-1/2'

loop_
_atom_site_label
_atom_site_type_symbol
_atom_site_fract_x
_atom_site_fract_y
_atom_site_fract_z
_atom_site_U_iso_or_equiv
_atom_site_adp_type
_atom_site_occupancy
_atom_site_site_symmetry_order
_atom_site_calc_flag
_atom_site_refinement_flags_posn
_atom_site_refinement_flags_adp
_atom_site_refinement_flags_occupancy
_atom_site_disorder_assembly
_atom_site_disorder_group
Pt1 Pt 0.72791(2) 0.87229(2) 0.34406(2) 0.04354(8) Uani 1 1 d . . . . .
Cl1 Cl 0.83316(18) 0.99617(11) 0.36682(4) 0.0673(5) Uani 1 1 d . . . . .
N1 N 0.7455(4) 0.9300(3) 0.30110(11) 0.0478(12) Uani 1 1 d . . . . .
N2 N 0.9323(4) 0.8774(3) 0.29363(11) 0.0447(11) Uani 1 1 d . . . . .
H2 H 0.933286 0.847869 0.311398 0.054 Uiso 1 1 calc R U . . .
N3 N 0.7093(4) 0.8175(3) 0.38667(11) 0.0418(11) Uani 1 1 d . . . . .
N4 N 0.6731(5) 0.7227(4) 0.44218(12) 0.0502(12) Uani 1 1 d . . . . .
C1 C 0.6588(6) 0.9959(4) 0.29041(14) 0.0509(15) Uani 1 1 d . . . . .
C2 C 0.6923(6) 1.0843(4) 0.28643(15) 0.0550(16) Uani 1 1 d . . . . .
H2A H 0.771499 1.101141 0.290533 0.066 Uiso 1 1 calc R U . . .
C3 C 0.6081(8) 1.1490(5) 0.27625(17) 0.0655(19) Uani 1 1 d . . . . .
H3 H 0.629992 1.209605 0.274528 0.079 Uiso 1 1 calc R U . . .
C4 C 0.4939(8) 1.1233(6) 0.2688(2) 0.076(2) Uani 1 1 d . . . . .
H4 H 0.437839 1.166113 0.261423 0.091 Uiso 1 1 calc R U . . .
C5 C 0.4607(7) 1.0336(6) 0.2723(2) 0.079(2) Uani 1 1 d . . . . .
H5 H 0.382261 1.016261 0.267158 0.095 Uiso 1 1 calc R U . . .
C6 C 0.5422(6) 0.9706(5) 0.28307(18) 0.0654(19) Uani 1 1 d . . . . .
H6 H 0.519421 0.910400 0.285509 0.079 Uiso 1 1 calc R U . . .
C7 C 0.8383(5) 0.9271(4) 0.28571(14) 0.0443(13) Uani 1 1 d . . . . .
H7 H 0.839837 0.962825 0.267424 0.053 Uiso 1 1 calc R U . . .
C8 C 1.0316(5) 0.8686(4) 0.27536(14) 0.0442(13) Uani 1 1 d . . . . .
C9 C 1.1293(5) 0.8238(4) 0.28824(14) 0.0445(13) Uani 1 1 d . . . . .
H9 H 1.128772 0.799057 0.308676 0.053 Uiso 1 1 calc R U . . .
C10 C 1.2271(6) 0.8149(4) 0.27161(15) 0.0518(15) Uani 1 1 d . . . . .
H10 H 1.293002 0.783595 0.280598 0.062 Uiso 1 1 calc R U . . .
C11 C 1.2299(6) 0.8513(5) 0.24184(16) 0.0588(17) Uani 1 1 d . . . . .
H11 H 1.297802 0.846059 0.230602 0.071 Uiso 1 1 calc R U . . .
C12 C 1.1333(6) 0.8950(5) 0.22874(16) 0.0614(18) Uani 1 1 d . . . . .
H12 H 1.135408 0.920176 0.208408 0.074 Uiso 1 1 calc R U . . .
C13 C 1.0325(6) 0.9031(5) 0.24467(16) 0.0598(18) Uani 1 1 d . . . . .
H13 H 0.965416 0.931382 0.235032 0.072 Uiso 1 1 calc R U . . .
C14 C 0.6586(5) 0.7340(4) 0.38577(14) 0.0433(13) Uani 1 1 d . . . . .
C15 C 0.6413(5) 0.6871(4) 0.41343(15) 0.0466(14) Uani 1 1 d . . . . .
C16 C 0.7203(6) 0.8033(5) 0.44214(15) 0.0558(16) Uani 1 1 d . . . . .
H16 H 0.742931 0.829317 0.461893 0.067 Uiso 1 1 calc R U . . .
C17 C 0.7394(5) 0.8530(4) 0.41517(14) 0.0479(14) Uani 1 1 d . . . . .
H17 H 0.772859 0.910684 0.416919 0.058 Uiso 1 1 calc R U . . .
C18 C 0.5881(5) 0.5979(4) 0.41026(16) 0.0514(15) Uani 1 1 d . . . . .
C19 C 0.5537(5) 0.5636(4) 0.37984(16) 0.0477(14) Uani 1 1 d . . . . .
C20 C 0.5733(5) 0.6169(4) 0.35145(16) 0.0494(14) Uani 1 1 d . . . . .
C21 C 0.6252(5) 0.7020(4) 0.35473(14) 0.0458(13) Uani 1 1 d . . . . .
C22 C 0.6484(5) 0.7599(4) 0.32914(14) 0.0452(13) Uani 1 1 d . . . . .
C23 C 0.6154(6) 0.7273(5) 0.29873(16) 0.0578(16) Uani 1 1 d . . . . .
H23 H 0.628448 0.762205 0.280795 0.069 Uiso 1 1 calc R U . . .
C24 C 0.5634(7) 0.6432(5) 0.29521(18) 0.0664(19) Uani 1 1 d . . . . .
H24 H 0.542034 0.622861 0.274564 0.080 Uiso 1 1 calc R U . . .
C25 C 0.5411(6) 0.5878(5) 0.32028(17) 0.0592(17) Uani 1 1 d . . . . .
H25 H 0.505062 0.531540 0.316629 0.071 Uiso 1 1 calc R U . . .
C26 C 0.5013(6) 0.4782(4) 0.37835(19) 0.0598(17) Uani 1 1 d . . . . .
H26 H 0.477109 0.454335 0.358369 0.072 Uiso 1 1 calc R U . . .
C27 C 0.4843(6) 0.4290(5) 0.4044(2) 0.067(2) Uani 1 1 d . . . . .
H27 H 0.449877 0.371739 0.402315 0.081 Uiso 1 1 calc R U . . .
C28 C 0.5177(7) 0.4629(5) 0.4346(2) 0.071(2) Uani 1 1 d . . . . .
H28 H 0.504402 0.428800 0.452745 0.085 Uiso 1 1 calc R U . . .
C29 C 0.5706(6) 0.5472(5) 0.43782(17) 0.0588(17) Uani 1 1 d . . . . .
H29 H 0.594323 0.570005 0.457995 0.071 Uiso 1 1 calc R U . . .
Pt2 Pt 0.39895(2) 0.82683(2) 0.45169(2) 0.04287(8) Uani 1 1 d . . . . .
Cl2 Cl 0.48493(17) 0.97097(12) 0.44405(4) 0.0662(4) Uani 1 1 d . . . . .
N5 N 0.4044(4) 0.8465(3) 0.49874(12) 0.0457(11) Uani 1 1 d . . . . .
N6 N 0.5874(4) 0.7810(4) 0.50938(11) 0.0490(12) Uani 1 1 d . . . . .
H6A H 0.583734 0.758995 0.490284 0.059 Uiso 1 1 calc R U . . .
N7 N 0.3768(4) 0.8013(3) 0.40480(11) 0.0435(11) Uani 1 1 d . . . . .
N8 N 0.3212(5) 0.7498(4) 0.34209(12) 0.0563(14) Uani 1 1 d . . . . .
C30 C 0.3034(5) 0.8863(5) 0.51196(16) 0.0523(15) Uani 1 1 d . . . . .
C31 C 0.2541(6) 0.9619(5) 0.49829(18) 0.0635(18) Uani 1 1 d . . . . .
H31 H 0.285719 0.987243 0.480396 0.076 Uiso 1 1 calc R U . . .
C32 C 0.1579(7) 1.0010(6) 0.5108(2) 0.077(2) Uani 1 1 d . . . . .
H32 H 0.123933 1.052764 0.501280 0.092 Uiso 1 1 calc R U . . .
C33 C 0.1116(8) 0.9651(8) 0.5369(2) 0.091(3) Uani 1 1 d . . . . .
H33 H 0.046263 0.991984 0.545391 0.109 Uiso 1 1 calc R U . . .
C34 C 0.1620(8) 0.8887(8) 0.5506(2) 0.091(3) Uani 1 1 d . . . . .
H34 H 0.130483 0.863876 0.568560 0.109 Uiso 1 1 calc R U . . .
C35 C 0.2581(6) 0.8482(6) 0.53826(17) 0.0646(19) Uani 1 1 d . . . . .
H35 H 0.291782 0.796013 0.547571 0.078 Uiso 1 1 calc R U . . .
C36 C 0.4930(6) 0.8252(4) 0.51823(15) 0.0479(14) Uani 1 1 d . . . . .
H36 H 0.490788 0.841597 0.539638 0.057 Uiso 1 1 calc R U . . .
C37 C 0.6930(5) 0.7672(5) 0.52854(14) 0.0508(15) Uani 1 1 d . . . . .
C38 C 0.7747(7) 0.7081(5) 0.51875(17) 0.0647(18) Uani 1 1 d . . . . .
H38 H 0.759983 0.676718 0.499587 0.078 Uiso 1 1 calc R U . . .
C39 C 0.8790(7) 0.6942(6) 0.5369(2) 0.074(2) Uani 1 1 d . . . . .
H39 H 0.935028 0.653631 0.530045 0.088 Uiso 1 1 calc R U . . .
C40 C 0.9005(7) 0.7389(7) 0.5645(2) 0.092(3) Uani 1 1 d . . . . .
H40 H 0.970307 0.728071 0.577100 0.110 Uiso 1 1 calc R U . . .
C41 C 0.8208(9) 0.7998(11) 0.5740(3) 0.138(5) Uani 1 1 d . . . . .
H41 H 0.836007 0.830824 0.593235 0.165 Uiso 1 1 calc R U . . .
C42 C 0.7174(8) 0.8162(8) 0.5556(2) 0.099(3) Uani 1 1 d . . . . .
H42 H 0.664698 0.860616 0.561616 0.118 Uiso 1 1 calc R U . . .
C43 C 0.3247(5) 0.7212(4) 0.39789(13) 0.0429(13) Uani 1 1 d . . . . .
C44 C 0.2972(5) 0.6959(4) 0.36657(14) 0.0481(14) Uani 1 1 d . . . . .
C45 C 0.3723(6) 0.8259(5) 0.34963(16) 0.0584(17) Uani 1 1 d . . . . .
H45 H 0.389845 0.864754 0.333080 0.070 Uiso 1 1 calc R U . . .
C46 C 0.4024(6) 0.8535(4) 0.38049(15) 0.0513(15) Uani 1 1 d . . . . .
H46 H 0.440791 0.908815 0.384304 0.062 Uiso 1 1 calc R U . . .
C47 C 0.2420(5) 0.6080(5) 0.36079(16) 0.0521(15) Uani 1 1 d . . . . .
C48 C 0.2210(6) 0.5523(5) 0.38668(17) 0.0551(16) Uani 1 1 d . . . . .
C49 C 0.2515(5) 0.5815(4) 0.41914(16) 0.0491(14) Uani 1 1 d . . . . .
C50 C 0.3012(5) 0.6662(4) 0.42443(14) 0.0424(13) Uani 1 1 d . . . . .
C51 C 0.3345(5) 0.7059(4) 0.45519(14) 0.0458(14) Uani 1 1 d . . . . .
C52 C 0.3158(6) 0.6496(4) 0.48037(15) 0.0529(15) Uani 1 1 d . . . . .
H52 H 0.336482 0.669696 0.501091 0.064 Uiso 1 1 calc R U . . .
C53 C 0.2675(6) 0.5646(5) 0.47606(16) 0.0599(17) Uani 1 1 d . . . . .
H53 H 0.255542 0.529296 0.493993 0.072 Uiso 1 1 calc R U . . .
C54 C 0.2363(6) 0.5297(4) 0.44626(18) 0.0603(17) Uani 1 1 d . . . . .
H54 H 0.204915 0.471362 0.444221 0.072 Uiso 1 1 calc R U . . .
C55 C 0.1708(6) 0.4677(5) 0.3801(2) 0.0673(19) Uani 1 1 d . . . . .
H55 H 0.156261 0.428461 0.396785 0.081 Uiso 1 1 calc R U . . .
C56 C 0.1425(7) 0.4417(6) 0.3488(2) 0.080(3) Uani 1 1 d . . . . .
H56 H 0.110279 0.384305 0.344748 0.096 Uiso 1 1 calc R U . . .
C57 C 0.1603(7) 0.4970(6) 0.3240(2) 0.078(2) Uani 1 1 d . . . . .
H57 H 0.137507 0.478765 0.303150 0.093 Uiso 1 1 calc R U . . .
C58 C 0.2117(6) 0.5793(5) 0.32946(17) 0.0637(19) Uani 1 1 d . . . . .
H58 H 0.226735 0.616778 0.312326 0.076 Uiso 1 1 calc R U . . .
Pt3 Pt 0.79974(2) 0.40996(2) 0.34031(2) 0.04425(8) Uani 1 1 d . . . . .
Cl3 Cl 0.78342(18) 0.37793(12) 0.28456(4) 0.0647(4) Uani 1 1 d . . . . .
N9 N 0.7598(5) 0.2790(3) 0.34829(12) 0.0503(12) Uani 1 1 d . . . . .
N10 N 0.9438(5) 0.2392(4) 0.33453(16) 0.0687(17) Uani 1 1 d . . . . .
H10A H 0.960962 0.295944 0.333011 0.082 Uiso 1 1 calc R U . . .
N11 N 0.8544(4) 0.5382(3) 0.33486(11) 0.0441(11) Uani 1 1 d . . . . .
N12 N 0.9477(5) 0.7110(3) 0.33537(12) 0.0496(12) Uani 1 1 d . . . . .
C59 C 0.6460(6) 0.2496(4) 0.35559(14) 0.0472(14) Uani 1 1 d . . . . .
C60 C 0.5485(6) 0.2860(5) 0.33867(17) 0.0627(18) Uani 1 1 d . . . . .
H60 H 0.557412 0.332631 0.324057 0.075 Uiso 1 1 calc R U . . .
C61 C 0.4371(7) 0.2524(6) 0.3436(2) 0.078(2) Uani 1 1 d . . . . .
H61 H 0.371133 0.275954 0.331823 0.094 Uiso 1 1 calc R U . . .
C62 C 0.4216(8) 0.1865(7) 0.3652(2) 0.089(3) Uani 1 1 d . . . . .
H62 H 0.345561 0.165934 0.368632 0.106 Uiso 1 1 calc R U . . .
C63 C 0.5191(9) 0.1498(6) 0.3821(2) 0.082(2) Uani 1 1 d . . . . .
H63 H 0.509325 0.102671 0.396426 0.099 Uiso 1 1 calc R U . . .
C64 C 0.6292(7) 0.1819(5) 0.37785(17) 0.0634(18) Uani 1 1 d . . . . .
H64 H 0.694357 0.158405 0.390023 0.076 Uiso 1 1 calc R U . . .
C65 C 0.8398(6) 0.2182(4) 0.34469(16) 0.0559(16) Uani 1 1 d . . . . .
H65 H 0.823511 0.157905 0.349409 0.067 Uiso 1 1 calc R U . . .
C66 C 1.0291(7) 0.1758(5) 0.3259(2) 0.073(2) Uani 1 1 d . . . . .
C67 C 1.0633(7) 0.1061(6) 0.3468(2) 0.081(2) Uani 1 1 d . . . . .
H67 H 1.030922 0.102405 0.366555 0.098 Uiso 1 1 calc R U . . .
C68 C 1.1439(9) 0.0426(7) 0.3386(3) 0.104(3) Uani 1 1 d . . . . .
H68 H 1.165307 -0.005370 0.352305 0.125 Uiso 1 1 calc R U . . .
C69 C 1.1919(11) 0.0513(7) 0.3101(4) 0.123(4) Uani 1 1 d . . . . .
H69 H 1.247903 0.008947 0.304330 0.147 Uiso 1 1 calc R U . . .
C70 C 1.1604(10) 0.1207(8) 0.2893(3) 0.124(5) Uani 1 1 d . . . . .
H70 H 1.194774 0.125578 0.269808 0.148 Uiso 1 1 calc R U . . .
C71 C 1.0782(9) 0.1823(6) 0.2976(3) 0.097(3) Uani 1 1 d . . . . .
H71 H 1.055726 0.229291 0.283643 0.116 Uiso 1 1 calc R U . . .
C72 C 0.8898(5) 0.5794(4) 0.36237(14) 0.0403(12) Uani 1 1 d . . . . .
C73 C 0.9379(5) 0.6655(4) 0.36260(14) 0.0417(13) Uani 1 1 d . . . . .
C74 C 0.9108(6) 0.6685(4) 0.30878(16) 0.0543(16) Uani 1 1 d . . . . .
H74 H 0.916252 0.698733 0.289422 0.065 Uiso 1 1 calc R U . . .
C75 C 0.8652(6) 0.5826(4) 0.30805(15) 0.0494(14) Uani 1 1 d . . . . .
H75 H 0.841672 0.555586 0.288538 0.059 Uiso 1 1 calc R U . . .
C76 C 0.9753(5) 0.7060(4) 0.39302(14) 0.0456(13) Uani 1 1 d . . . . .
C77 C 0.9621(5) 0.6564(4) 0.42144(15) 0.0468(14) Uani 1 1 d . . . . .
C78 C 0.9123(5) 0.5659(4) 0.42017(14) 0.0435(13) Uani 1 1 d . . . . .
C79 C 0.8772(5) 0.5285(4) 0.39058(14) 0.0419(13) Uani 1 1 d . . . . .
C80 C 0.8274(5) 0.4416(4) 0.38600(14) 0.0443(13) Uani 1 1 d . . . . .
C81 C 0.8144(6) 0.3921(4) 0.41282(15) 0.0507(15) Uani 1 1 d . . . . .
H81 H 0.783252 0.333677 0.411057 0.061 Uiso 1 1 calc R U . . .
C82 C 0.8471(6) 0.4276(5) 0.44289(15) 0.0536(15) Uani 1 1 d . . . . .
H82 H 0.835619 0.392802 0.460966 0.064 Uiso 1 1 calc R U . . .
C83 C 0.8957(5) 0.5121(5) 0.44664(15) 0.0525(15) Uani 1 1 d . . . . .
H83 H 0.917859 0.533762 0.467080 0.063 Uiso 1 1 calc R U . . .
C84 C 1.0006(6) 0.6985(5) 0.45012(15) 0.0543(16) Uani 1 1 d . . . . .
H84 H 0.992873 0.667810 0.469286 0.065 Uiso 1 1 calc R U . . .
C85 C 1.0486(6) 0.7823(5) 0.45096(19) 0.0632(19) Uani 1 1 d . . . . .
H85 H 1.074281 0.808237 0.470517 0.076 Uiso 1 1 calc R U . . .
C86 C 1.0599(6) 0.8295(5) 0.42322(19) 0.0633(19) Uani 1 1 d . . . . .
H86 H 1.092942 0.887449 0.424074 0.076 Uiso 1 1 calc R U . . .
C87 C 1.0235(5) 0.7930(4) 0.39451(17) 0.0529(15) Uani 1 1 d . . . . .
H87 H 1.030638 0.825956 0.375796 0.063 Uiso 1 1 calc R U . . .

loop_
_atom_site_aniso_label
_atom_site_aniso_U_11
_atom_site_aniso_U_22
_atom_site_aniso_U_33
_atom_site_aniso_U_23
_atom_site_aniso_U_13
_atom_site_aniso_U_12
Pt1 0.05000(15) 0.04068(15) 0.04095(15) -0.00010(10) 0.01019(11) 0.00232(10)
Cl1 0.0973(13) 0.0438(8) 0.0603(10) 0.0026(7) 0.0026(9) -0.0117(8)
N1 0.052(3) 0.050(3) 0.042(3) 0.001(2) 0.008(2) 0.004(2)
N2 0.049(3) 0.047(3) 0.040(3) 0.007(2) 0.012(2) 0.005(2)
N3 0.046(3) 0.040(3) 0.040(3) -0.001(2) 0.010(2) 0.003(2)
N4 0.054(3) 0.054(3) 0.042(3) 0.006(2) 0.007(2) -0.003(2)
C1 0.064(4) 0.053(4) 0.037(3) 0.003(3) 0.010(3) 0.010(3)
C2 0.066(4) 0.057(4) 0.042(3) -0.008(3) 0.001(3) 0.006(3)
C3 0.095(6) 0.048(4) 0.053(4) -0.001(3) 0.005(4) 0.017(4)
C4 0.076(5) 0.084(6) 0.070(5) 0.015(4) 0.015(4) 0.033(5)
C5 0.058(4) 0.095(6) 0.086(6) 0.024(5) 0.015(4) 0.010(4)
C6 0.050(4) 0.071(5) 0.077(5) 0.019(4) 0.014(3) 0.006(3)
C7 0.052(3) 0.043(3) 0.038(3) -0.002(2) 0.007(3) 0.000(3)
C8 0.049(3) 0.042(3) 0.042(3) 0.002(2) 0.007(3) -0.007(3)
C9 0.049(3) 0.044(3) 0.041(3) 0.011(2) 0.008(3) 0.002(3)
C10 0.046(3) 0.055(4) 0.053(4) 0.003(3) 0.002(3) 0.000(3)
C11 0.054(4) 0.069(4) 0.056(4) 0.011(3) 0.020(3) 0.000(3)
C12 0.057(4) 0.081(5) 0.049(4) 0.024(3) 0.015(3) 0.013(3)
C13 0.054(4) 0.074(5) 0.052(4) 0.021(3) 0.010(3) 0.018(3)
C14 0.037(3) 0.045(3) 0.048(3) 0.003(3) 0.008(2) 0.004(2)
C15 0.038(3) 0.053(4) 0.050(3) 0.002(3) 0.011(3) 0.010(3)
C16 0.065(4) 0.061(4) 0.042(3) -0.003(3) 0.008(3) -0.002(3)
C17 0.050(3) 0.048(3) 0.046(3) -0.001(3) 0.006(3) -0.001(3)
C18 0.040(3) 0.051(4) 0.064(4) 0.010(3) 0.008(3) 0.007(3)
C19 0.039(3) 0.043(3) 0.062(4) 0.005(3) 0.008(3) 0.006(2)
C20 0.040(3) 0.044(3) 0.064(4) -0.009(3) 0.001(3) 0.003(3)
C21 0.044(3) 0.046(3) 0.047(3) -0.007(3) 0.005(3) 0.007(3)
C22 0.047(3) 0.048(3) 0.042(3) 0.002(3) 0.007(3) 0.005(3)
C23 0.062(4) 0.062(4) 0.050(4) -0.004(3) 0.006(3) -0.001(3)
C24 0.074(5) 0.068(5) 0.056(4) -0.018(4) -0.001(3) -0.006(4)
C25 0.060(4) 0.051(4) 0.067(4) -0.011(3) 0.002(3) -0.002(3)
C26 0.049(4) 0.042(4) 0.088(5) -0.002(3) 0.003(3) -0.003(3)
C27 0.058(4) 0.047(4) 0.096(6) 0.009(4) 0.005(4) -0.003(3)
C28 0.062(4) 0.057(4) 0.095(6) 0.030(4) 0.007(4) 0.005(3)
C29 0.054(4) 0.059(4) 0.064(4) 0.014(3) 0.008(3) 0.007(3)
Pt2 0.04566(15) 0.04375(15) 0.03904(14) -0.00052(10) 0.00189(10) -0.00167(10)
Cl2 0.0820(12) 0.0499(9) 0.0668(10) -0.0010(8) 0.0071(9) -0.0180(8)
N5 0.045(3) 0.048(3) 0.045(3) -0.004(2) 0.005(2) -0.002(2)
N6 0.051(3) 0.061(3) 0.035(3) -0.002(2) 0.000(2) 0.003(2)
N7 0.040(3) 0.047(3) 0.044(3) 0.004(2) 0.007(2) 0.007(2)
N8 0.061(3) 0.068(4) 0.040(3) -0.001(3) 0.002(2) 0.015(3)
C30 0.042(3) 0.062(4) 0.052(4) -0.011(3) 0.000(3) -0.006(3)
C31 0.058(4) 0.062(4) 0.070(5) -0.017(4) -0.003(3) 0.004(3)
C32 0.061(5) 0.076(5) 0.090(6) -0.032(5) -0.013(4) 0.013(4)
C33 0.062(5) 0.117(8) 0.093(7) -0.056(6) -0.006(5) 0.023(5)
C34 0.063(5) 0.137(9) 0.075(6) -0.036(6) 0.020(4) -0.005(5)
C35 0.051(4) 0.090(5) 0.054(4) -0.008(4) 0.010(3) 0.005(4)
C36 0.056(4) 0.044(3) 0.044(3) 0.000(3) 0.007(3) -0.005(3)
C37 0.048(3) 0.061(4) 0.043(3) 0.002(3) 0.006(3) 0.005(3)
C38 0.072(5) 0.065(4) 0.057(4) 0.009(3) 0.002(3) 0.013(4)
C39 0.062(5) 0.083(6) 0.075(5) 0.012(4) 0.005(4) 0.014(4)
C40 0.052(5) 0.126(8) 0.094(7) 0.009(6) -0.008(4) 0.013(5)
C41 0.084(7) 0.232(15) 0.092(7) -0.070(9) -0.033(6) 0.043(8)
C42 0.065(5) 0.149(10) 0.080(6) -0.044(6) -0.008(4) 0.027(5)
C43 0.041(3) 0.049(3) 0.039(3) -0.004(2) 0.004(2) 0.008(3)
C44 0.045(3) 0.057(4) 0.042(3) -0.003(3) -0.003(3) 0.014(3)
C45 0.062(4) 0.066(5) 0.048(4) 0.015(3) 0.010(3) 0.014(3)
C46 0.060(4) 0.049(4) 0.045(3) 0.009(3) 0.006(3) 0.010(3)
C47 0.039(3) 0.064(4) 0.053(4) -0.015(3) 0.000(3) 0.013(3)
C48 0.045(3) 0.055(4) 0.064(4) -0.019(3) 0.002(3) 0.006(3)
C49 0.044(3) 0.047(3) 0.058(4) -0.003(3) 0.012(3) 0.003(3)
C50 0.041(3) 0.045(3) 0.042(3) -0.002(2) 0.005(2) 0.003(2)
C51 0.036(3) 0.057(4) 0.045(3) 0.014(3) 0.010(2) 0.011(3)
C52 0.066(4) 0.049(4) 0.044(3) 0.001(3) 0.005(3) -0.002(3)
C53 0.071(4) 0.057(4) 0.054(4) 0.011(3) 0.022(3) -0.008(3)
C54 0.067(4) 0.042(3) 0.073(5) -0.008(3) 0.014(4) -0.009(3)
C55 0.053(4) 0.062(4) 0.087(5) -0.018(4) 0.009(4) -0.008(3)
C56 0.058(4) 0.082(6) 0.099(7) -0.052(5) -0.002(4) -0.003(4)
C57 0.067(5) 0.095(6) 0.070(5) -0.037(5) -0.001(4) 0.007(4)
C58 0.055(4) 0.078(5) 0.057(4) -0.025(4) -0.003(3) 0.011(4)
Pt3 0.05323(16) 0.03670(14) 0.04297(15) 0.00208(10) 0.00450(11) -0.00161(10)
Cl3 0.0900(12) 0.0599(10) 0.0437(8) -0.0023(7) 0.0011(8) -0.0137(9)
N9 0.060(3) 0.045(3) 0.046(3) -0.002(2) 0.006(2) -0.001(2)
N10 0.054(3) 0.043(3) 0.111(5) -0.009(3) 0.024(3) -0.008(3)
N11 0.046(3) 0.047(3) 0.039(3) 0.002(2) 0.006(2) 0.005(2)
N12 0.058(3) 0.042(3) 0.050(3) -0.002(2) 0.010(2) 0.002(2)
C59 0.056(4) 0.040(3) 0.047(3) -0.007(3) 0.014(3) -0.006(3)
C60 0.060(4) 0.067(4) 0.064(4) -0.003(4) 0.016(3) -0.007(3)
C61 0.063(5) 0.093(6) 0.079(5) 0.000(5) 0.015(4) -0.020(4)
C62 0.074(6) 0.088(6) 0.108(7) -0.005(5) 0.038(5) -0.024(5)
C63 0.098(7) 0.070(5) 0.082(6) 0.010(4) 0.029(5) -0.020(5)
C64 0.077(5) 0.059(4) 0.057(4) 0.009(3) 0.020(4) -0.004(4)
C65 0.064(4) 0.039(3) 0.065(4) -0.004(3) 0.009(3) 0.000(3)
C66 0.058(4) 0.039(4) 0.124(7) -0.012(4) 0.011(4) -0.006(3)
C67 0.068(5) 0.066(5) 0.111(7) -0.006(5) 0.011(5) 0.006(4)
C68 0.079(6) 0.066(6) 0.169(11) -0.003(6) 0.029(7) 0.004(5)
C69 0.112(8) 0.066(6) 0.198(14) -0.011(8) 0.069(9) 0.000(6)
C70 0.116(9) 0.098(8) 0.168(12) -0.011(8) 0.089(9) 0.000(7)
C71 0.088(6) 0.076(6) 0.132(9) 0.010(6) 0.054(6) -0.003(5)
C72 0.041(3) 0.036(3) 0.044(3) -0.001(2) 0.008(2) 0.009(2)
C73 0.043(3) 0.032(3) 0.050(3) 0.002(2) 0.006(3) 0.004(2)
C74 0.068(4) 0.042(3) 0.052(4) 0.011(3) 0.007(3) 0.000(3)
C75 0.058(4) 0.043(3) 0.047(3) -0.001(3) 0.001(3) 0.003(3)
C76 0.039(3) 0.046(3) 0.052(3) -0.006(3) 0.008(3) 0.007(3)
C77 0.038(3) 0.051(3) 0.053(4) -0.007(3) 0.005(3) 0.006(3)
C78 0.039(3) 0.049(3) 0.043(3) 0.002(3) 0.004(2) 0.006(2)
C79 0.043(3) 0.038(3) 0.045(3) 0.005(2) 0.009(2) 0.006(2)
C80 0.044(3) 0.039(3) 0.051(3) 0.008(3) 0.010(3) 0.008(2)
C81 0.055(4) 0.047(3) 0.051(4) 0.003(3) 0.007(3) -0.001(3)
C82 0.061(4) 0.057(4) 0.043(3) 0.011(3) 0.008(3) 0.004(3)
C83 0.052(4) 0.064(4) 0.042(3) -0.003(3) 0.004(3) 0.005(3)
C84 0.055(4) 0.062(4) 0.045(3) -0.007(3) 0.003(3) 0.000(3)
C85 0.050(4) 0.069(5) 0.071(5) -0.028(4) 0.003(3) -0.001(3)
C86 0.057(4) 0.052(4) 0.081(5) -0.017(4) 0.005(4) -0.004(3)
C87 0.045(3) 0.040(3) 0.074(4) -0.008(3) 0.005(3) -0.002(3)

loop_
_atom_type_symbol
_atom_type_description
_atom_type_scat_dispersion_real
_atom_type_scat_dispersion_imag
_atom_type_scat_source
C C 0.0137 0.0067 'International Tables Vol C Tables 4.2.6.8 and 6.1.1.4'
H H 0.0000 0.0000 'International Tables Vol C Tables 4.2.6.8 and 6.1.1.4'
Cl Cl 0.3281 0.5435 'International Tables Vol C Tables 4.2.6.8 and 6.1.1.4'
N N 0.0241 0.0134 'International Tables Vol C Tables 4.2.6.8 and 6.1.1.4'
Pt Pt -5.3886 5.5592 'International Tables Vol C Tables 4.2.6.8 and 6.1.1.4'

loop_
_geom_angle_atom_site_label_1
_geom_angle_atom_site_label_2
_geom_angle_atom_site_label_3
_geom_angle
_geom_angle_site_symmetry_1
_geom_angle_site_symmetry_3
_geom_angle_publ_flag
N1 Pt1 Cl1 87.44(15) . . ?
N3 Pt1 Cl1 91.97(14) . . ?
N3 Pt1 N1 179.0(2) . . ?
C22 Pt1 Cl1 173.25(18) . . ?
C22 Pt1 N1 98.2(2) . . ?
C22 Pt1 N3 82.4(2) . . ?
C1 N1 Pt1 117.3(4) . . ?
C7 N1 Pt1 125.2(4) . . ?
C7 N1 C1 115.8(5) . . ?
C7 N2 H2 117.5 . . ?
C7 N2 C8 125.0(5) . . ?
C8 N2 H2 117.5 . . ?
C14 N3 Pt1 114.6(4) . . ?
C17 N3 Pt1 127.8(4) . . ?
C17 N3 C14 117.6(5) . . ?
C16 N4 C15 116.1(5) . . ?
C2 C1 N1 119.7(6) . . ?
C2 C1 C6 119.8(6) . . ?
C6 C1 N1 120.4(6) . . ?
C1 C2 H2A 120.0 . . ?
C1 C2 C3 120.0(7) . . ?
C3 C2 H2A 120.0 . . ?
C2 C3 H3 120.1 . . ?
C4 C3 C2 119.7(7) . . ?
C4 C3 H3 120.1 . . ?
C3 C4 H4 119.9 . . ?
C3 C4 C5 120.1(7) . . ?
C5 C4 H4 119.9 . . ?
C4 C5 H5 119.9 . . ?
C6 C5 C4 120.3(8) . . ?
C6 C5 H5 119.9 . . ?
C1 C6 H6 120.0 . . ?
C5 C6 C1 120.0(8) . . ?
C5 C6 H6 120.0 . . ?
N1 C7 N2 124.9(6) . . ?
N1 C7 H7 117.5 . . ?
N2 C7 H7 117.5 . . ?
C9 C8 N2 118.8(5) . . ?
C9 C8 C13 119.1(6) . . ?
C13 C8 N2 122.1(5) . . ?
C8 C9 H9 119.7 . . ?
C10 C9 C8 120.7(6) . . ?
C10 C9 H9 119.7 . . ?
C9 C10 H10 119.8 . . ?
C9 C10 C11 120.4(6) . . ?
C11 C10 H10 119.8 . . ?
C10 C11 H11 120.3 . . ?
C12 C11 C10 119.4(6) . . ?
C12 C11 H11 120.3 . . ?
C11 C12 H12 119.3 . . ?
C11 C12 C13 121.4(6) . . ?
C13 C12 H12 119.3 . . ?
C8 C13 H13 120.5 . . ?
C12 C13 C8 119.0(6) . . ?
C12 C13 H13 120.5 . . ?
N3 C14 C15 121.1(6) . . ?
N3 C14 C21 114.5(5) . . ?
C15 C14 C21 124.4(6) . . ?
N4 C15 C14 121.1(6) . . ?
N4 C15 C18 121.4(6) . . ?
C14 C15 C18 117.5(6) . . ?
N4 C16 H16 117.5 . . ?
N4 C16 C17 125.1(6) . . ?
C17 C16 H16 117.5 . . ?
N3 C17 C16 119.0(6) . . ?
N3 C17 H17 120.5 . . ?
C16 C17 H17 120.5 . . ?
C19 C18 C15 119.9(6) . . ?
C19 C18 C29 120.7(6) . . ?
C29 C18 C15 119.4(6) . . ?
C18 C19 C20 120.1(6) . . ?
C26 C19 C18 117.2(6) . . ?
C26 C19 C20 122.7(6) . . ?
C21 C20 C19 119.7(6) . . ?
C21 C20 C25 116.7(6) . . ?
C25 C20 C19 123.6(6) . . ?
C20 C21 C14 118.5(6) . . ?
C20 C21 C22 124.9(6) . . ?
C22 C21 C14 116.5(6) . . ?
C21 C22 Pt1 112.0(4) . . ?
C23 C22 Pt1 132.1(5) . . ?
C23 C22 C21 115.9(6) . . ?
C22 C23 H23 120.2 . . ?
C24 C23 C22 119.7(7) . . ?
C24 C23 H23 120.2 . . ?
C23 C24 H24 118.1 . . ?
C25 C24 C23 123.8(7) . . ?
C25 C24 H24 118.1 . . ?
C20 C25 H25 120.5 . . ?
C24 C25 C20 119.0(6) . . ?
C24 C25 H25 120.5 . . ?
C19 C26 H26 118.7 . . ?
C27 C26 C19 122.7(7) . . ?
C27 C26 H26 118.7 . . ?
C26 C27 H27 119.8 . . ?
C26 C27 C28 120.3(7) . . ?
C28 C27 H27 119.8 . . ?
C27 C28 H28 120.0 . . ?
C29 C28 C27 120.0(7) . . ?
C29 C28 H28 120.0 . . ?
C18 C29 H29 120.5 . . ?
C28 C29 C18 119.1(7) . . ?
C28 C29 H29 120.5 . . ?
N5 Pt2 Cl2 91.12(15) . . ?
N5 Pt2 N7 174.02(19) . . ?
N7 Pt2 Cl2 93.42(15) . . ?
C51 Pt2 Cl2 175.74(18) . . ?
C51 Pt2 N5 92.5(2) . . ?
C51 Pt2 N7 83.1(2) . . ?
C30 N5 Pt2 118.3(4) . . ?
C36 N5 Pt2 124.2(4) . . ?
C36 N5 C30 117.4(5) . . ?
C36 N6 H6A 117.3 . . ?
C36 N6 C37 125.3(5) . . ?
C37 N6 H6A 117.3 . . ?
C43 N7 Pt2 113.6(4) . . ?
C46 N7 Pt2 128.9(4) . . ?
C46 N7 C43 117.5(5) . . ?
C45 N8 C44 116.0(6) . . ?
C31 C30 N5 119.3(6) . . ?
C31 C30 C35 120.9(7) . . ?
C35 C30 N5 119.8(6) . . ?
C30 C31 H31 120.1 . . ?
C30 C31 C32 119.9(8) . . ?
C32 C31 H31 120.1 . . ?
C31 C32 H32 119.7 . . ?
C33 C32 C31 120.6(9) . . ?
C33 C32 H32 119.7 . . ?
C32 C33 H33 120.4 . . ?
C32 C33 C34 119.2(8) . . ?
C34 C33 H33 120.4 . . ?
C33 C34 H34 119.5 . . ?
C35 C34 C33 121.1(9) . . ?
C35 C34 H34 119.5 . . ?
C30 C35 C34 118.4(8) . . ?
C30 C35 H35 120.8 . . ?
C34 C35 H35 120.8 . . ?
N5 C36 N6 123.2(6) . . ?
N5 C36 H36 118.4 . . ?
N6 C36 H36 118.4 . . ?
C38 C37 N6 119.3(6) . . ?
C38 C37 C42 119.6(7) . . ?
C42 C37 N6 121.0(6) . . ?
C37 C38 H38 119.9 . . ?
C37 C38 C39 120.3(7) . . ?
C39 C38 H38 119.9 . . ?
C38 C39 H39 119.9 . . ?
C40 C39 C38 120.1(8) . . ?
C40 C39 H39 119.9 . . ?
C39 C40 H40 120.0 . . ?
C39 C40 C41 120.0(8) . . ?
C41 C40 H40 120.0 . . ?
C40 C41 H41 119.8 . . ?
C40 C41 C42 120.5(9) . . ?
C42 C41 H41 119.8 . . ?
C37 C42 C41 119.3(9) . . ?
C37 C42 H42 120.3 . . ?
C41 C42 H42 120.3 . . ?
N7 C43 C44 120.6(6) . . ?
N7 C43 C50 116.0(5) . . ?
C44 C43 C50 123.4(6) . . ?
N8 C44 C43 121.6(6) . . ?
N8 C44 C47 120.6(6) . . ?
C43 C44 C47 117.7(6) . . ?
N8 C45 H45 117.8 . . ?
N8 C45 C46 124.3(6) . . ?
C46 C45 H45 117.8 . . ?
N7 C46 C45 119.9(6) . . ?
N7 C46 H46 120.1 . . ?
C45 C46 H46 120.1 . . ?
C48 C47 C44 119.4(6) . . ?
C48 C47 C58 120.6(7) . . ?
C58 C47 C44 120.0(7) . . ?
C47 C48 C49 121.0(6) . . ?
C55 C48 C47 117.6(6) . . ?
C55 C48 C49 121.4(7) . . ?
C50 C49 C48 119.2(6) . . ?
C50 C49 C54 116.0(6) . . ?
C54 C49 C48 124.9(6) . . ?
C43 C50 C51 114.7(5) . . ?
C49 C50 C43 119.2(5) . . ?
C49 C50 C51 126.0(6) . . ?
C50 C51 Pt2 112.4(4) . . ?
C52 C51 Pt2 134.1(5) . . ?
C52 C51 C50 113.5(6) . . ?
C51 C52 H52 118.9 . . ?
C51 C52 C53 122.2(6) . . ?
C53 C52 H52 118.9 . . ?
C52 C53 H53 118.8 . . ?
C52 C53 C54 122.3(6) . . ?
C54 C53 H53 118.8 . . ?
C49 C54 H54 120.0 . . ?
C53 C54 C49 120.0(6) . . ?
C53 C54 H54 120.0 . . ?
C48 C55 H55 120.0 . . ?
C56 C55 C48 120.1(8) . . ?
C56 C55 H55 120.0 . . ?
C55 C56 H56 119.1 . . ?
C57 C56 C55 121.8(8) . . ?
C57 C56 H56 119.1 . . ?
C56 C57 H57 120.2 . . ?
C56 C57 C58 119.7(7) . . ?
C58 C57 H57 120.2 . . ?
C47 C58 H58 119.9 . . ?
C57 C58 C47 120.2(8) . . ?
C57 C58 H58 119.9 . . ?
N9 Pt3 Cl3 88.30(15) . . ?
N11 Pt3 Cl3 94.49(14) . . ?
N11 Pt3 N9 174.4(2) . . ?
C80 Pt3 Cl3 174.79(18) . . ?
C80 Pt3 N9 95.0(2) . . ?
C80 Pt3 N11 81.9(2) . . ?
C59 N9 Pt3 123.3(4) . . ?
C65 N9 Pt3 118.7(4) . . ?
C65 N9 C59 117.9(5) . . ?
C65 N10 H10A 117.6 . . ?
C65 N10 C66 124.7(6) . . ?
C66 N10 H10A 117.6 . . ?
C72 N11 Pt3 113.8(4) . . ?
C75 N11 Pt3 127.9(4) . . ?
C75 N11 C72 118.1(5) . . ?
C74 N12 C73 116.3(5) . . ?
C60 C59 N9 118.4(6) . . ?
C60 C59 C64 119.0(6) . . ?
C64 C59 N9 122.5(6) . . ?
C59 C60 H60 120.4 . . ?
C61 C60 C59 119.1(7) . . ?
C61 C60 H60 120.4 . . ?
C60 C61 H61 119.2 . . ?
C62 C61 C60 121.5(9) . . ?
C62 C61 H61 119.2 . . ?
C61 C62 H62 120.3 . . ?
C61 C62 C63 119.4(8) . . ?
C63 C62 H62 120.3 . . ?
C62 C63 H63 119.9 . . ?
C64 C63 C62 120.3(8) . . ?
C64 C63 H63 119.9 . . ?
C59 C64 H64 119.7 . . ?
C63 C64 C59 120.6(8) . . ?
C63 C64 H64 119.7 . . ?
N9 C65 N10 121.5(6) . . ?
N9 C65 H65 119.2 . . ?
N10 C65 H65 119.2 . . ?
C67 C66 N10 119.8(8) . . ?
C71 C66 N10 120.7(8) . . ?
C71 C66 C67 119.5(8) . . ?
C66 C67 H67 119.6 . . ?
C68 C67 C66 120.8(10) . . ?
C68 C67 H67 119.6 . . ?
C67 C68 H68 120.9 . . ?
C69 C68 C67 118.2(11) . . ?
C69 C68 H68 120.9 . . ?
C68 C69 H69 119.1 . . ?
C68 C69 C70 121.9(10) . . ?
C70 C69 H69 119.1 . . ?
C69 C70 H70 120.5 . . ?
C71 C70 C69 119.0(11) . . ?
C71 C70 H70 120.5 . . ?
C66 C71 C70 120.6(10) . . ?
C66 C71 H71 119.7 . . ?
C70 C71 H71 119.7 . . ?
N11 C72 C73 121.0(5) . . ?
N11 C72 C79 116.0(5) . . ?
C73 C72 C79 123.0(5) . . ?
N12 C73 C72 120.8(5) . . ?
N12 C73 C76 120.7(5) . . ?
C72 C73 C76 118.5(5) . . ?
N12 C74 H74 118.2 . . ?
N12 C74 C75 123.6(6) . . ?
C75 C74 H74 118.2 . . ?
N11 C75 C74 120.0(6) . . ?
N11 C75 H75 120.0 . . ?
C74 C75 H75 120.0 . . ?
C77 C76 C73 119.2(5) . . ?
C87 C76 C73 120.6(6) . . ?
C87 C76 C77 120.2(6) . . ?
C76 C77 C78 120.6(5) . . ?
C84 C77 C76 116.8(6) . . ?
C84 C77 C78 122.5(6) . . ?
C79 C78 C77 118.9(5) . . ?
C83 C78 C77 124.9(6) . . ?
C83 C78 C79 116.2(6) . . ?
C78 C79 C72 119.8(5) . . ?
C78 C79 C80 124.7(5) . . ?
C80 C79 C72 115.6(5) . . ?
C79 C80 Pt3 112.5(4) . . ?
C81 C80 Pt3 131.1(5) . . ?
C81 C80 C79 116.3(6) . . ?
C80 C81 H81 119.6 . . ?
C80 C81 C82 120.7(6) . . ?
C82 C81 H81 119.6 . . ?
C81 C82 H82 119.1 . . ?
C83 C82 C81 121.7(6) . . ?
C83 C82 H82 119.1 . . ?
C78 C83 H83 119.8 . . ?
C82 C83 C78 120.4(6) . . ?
C82 C83 H83 119.8 . . ?
C77 C84 H84 119.0 . . ?
C85 C84 C77 122.0(7) . . ?
C85 C84 H84 119.0 . . ?
C84 C85 H85 119.8 . . ?
C84 C85 C86 120.3(7) . . ?
C86 C85 H85 119.8 . . ?
C85 C86 H86 119.6 . . ?
C87 C86 C85 120.7(7) . . ?
C87 C86 H86 119.6 . . ?
C76 C87 H87 120.0 . . ?
C86 C87 C76 119.9(7) . . ?
C86 C87 H87 120.0 . . ?

loop_
_geom_bond_atom_site_label_1
_geom_bond_atom_site_label_2
_geom_bond_distance
_geom_bond_site_symmetry_2
_geom_bond_publ_flag
Pt1 Cl1 2.3658(17) . ?
Pt1 N1 2.033(5) . ?
Pt1 N3 2.003(5) . ?
Pt1 C22 1.984(6) . ?
N1 C1 1.442(8) . ?
N1 C7 1.282(8) . ?
N2 H2 0.8700 . ?
N2 C7 1.324(8) . ?
N2 C8 1.421(7) . ?
N3 C14 1.369(8) . ?
N3 C17 1.339(8) . ?
N4 C15 1.352(8) . ?
N4 C16 1.315(8) . ?
C1 C2 1.383(9) . ?
C1 C6 1.394(10) . ?
C2 H2A 0.9400 . ?
C2 C3 1.404(10) . ?
C3 H3 0.9400 . ?
C3 C4 1.371(12) . ?
C4 H4 0.9400 . ?
C4 C5 1.398(12) . ?
C5 H5 0.9400 . ?
C5 C6 1.375(11) . ?
C6 H6 0.9400 . ?
C7 H7 0.9400 . ?
C8 C9 1.377(8) . ?
C8 C13 1.396(9) . ?
C9 H9 0.9400 . ?
C9 C10 1.366(9) . ?
C10 H10 0.9400 . ?
C10 C11 1.373(9) . ?
C11 H11 0.9400 . ?
C11 C12 1.362(9) . ?
C12 H12 0.9400 . ?
C12 C13 1.377(9) . ?
C13 H13 0.9400 . ?
C14 C15 1.389(8) . ?
C14 C21 1.423(8) . ?
C15 C18 1.461(9) . ?
C16 H16 0.9400 . ?
C16 C17 1.390(9) . ?
C17 H17 0.9400 . ?
C18 C19 1.414(9) . ?
C18 C29 1.415(9) . ?
C19 C20 1.469(9) . ?
C19 C26 1.403(9) . ?
C20 C21 1.400(9) . ?
C20 C25 1.411(9) . ?
C21 C22 1.423(8) . ?
C22 C23 1.401(9) . ?
C23 H23 0.9400 . ?
C23 C24 1.387(10) . ?
C24 H24 0.9400 . ?
C24 C25 1.381(11) . ?
C25 H25 0.9400 . ?
C26 H26 0.9400 . ?
C26 C27 1.350(10) . ?
C27 H27 0.9400 . ?
C27 C28 1.400(11) . ?
C28 H28 0.9400 . ?
C28 C29 1.394(11) . ?
C29 H29 0.9400 . ?
Pt2 Cl2 2.3893(17) . ?
Pt2 N5 2.008(5) . ?
Pt2 N7 2.017(5) . ?
Pt2 C51 1.953(6) . ?
N5 C30 1.443(8) . ?
N5 C36 1.297(8) . ?
N6 H6A 0.8700 . ?
N6 C36 1.336(8) . ?
N6 C37 1.417(8) . ?
N7 C43 1.354(8) . ?
N7 C46 1.338(8) . ?
N8 C44 1.353(8) . ?
N8 C45 1.303(9) . ?
C30 C31 1.367(10) . ?
C30 C35 1.381(10) . ?
C31 H31 0.9400 . ?
C31 C32 1.379(11) . ?
C32 H32 0.9400 . ?
C32 C33 1.365(13) . ?
C33 H33 0.9400 . ?
C33 C34 1.382(14) . ?
C34 H34 0.9400 . ?
C34 C35 1.384(11) . ?
C35 H35 0.9400 . ?
C36 H36 0.9400 . ?
C37 C38 1.367(9) . ?
C37 C42 1.368(10) . ?
C38 H38 0.9400 . ?
C38 C39 1.384(10) . ?
C39 H39 0.9400 . ?
C39 C40 1.349(12) . ?
C40 H40 0.9400 . ?
C40 C41 1.364(14) . ?
C41 H41 0.9400 . ?
C41 C42 1.387(13) . ?
C42 H42 0.9400 . ?
C43 C44 1.391(8) . ?
C43 C50 1.431(8) . ?
C44 C47 1.465(10) . ?
C45 H45 0.9400 . ?
C45 C46 1.388(9) . ?
C46 H46 0.9400 . ?
C47 C48 1.407(10) . ?
C47 C58 1.411(9) . ?
C48 C49 1.458(9) . ?
C48 C55 1.403(10) . ?
C49 C50 1.394(9) . ?
C49 C54 1.403(9) . ?
C50 C51 1.455(8) . ?
C51 C52 1.383(8) . ?
C52 H52 0.9400 . ?
C52 C53 1.387(9) . ?
C53 H53 0.9400 . ?
C53 C54 1.386(10) . ?
C54 H54 0.9400 . ?
C55 H55 0.9400 . ?
C55 C56 1.395(11) . ?
C56 H56 0.9400 . ?
C56 C57 1.361(13) . ?
C57 H57 0.9400 . ?
C57 C58 1.370(12) . ?
C58 H58 0.9400 . ?
Pt3 Cl3 2.4001(16) . ?
Pt3 N9 2.034(5) . ?
Pt3 N11 2.026(5) . ?
Pt3 C80 1.992(6) . ?
N9 C59 1.423(8) . ?
N9 C65 1.302(8) . ?
N10 H10A 0.8700 . ?
N10 C65 1.326(9) . ?
N10 C66 1.420(9) . ?
N11 C72 1.351(7) . ?
N11 C75 1.326(8) . ?
N12 C73 1.348(7) . ?
N12 C74 1.332(8) . ?
C59 C60 1.389(10) . ?
C59 C64 1.401(9) . ?
C60 H60 0.9400 . ?
C60 C61 1.393(10) . ?
C61 H61 0.9400 . ?
C61 C62 1.359(12) . ?
C62 H62 0.9400 . ?
C62 C63 1.389(13) . ?
C63 H63 0.9400 . ?
C63 C64 1.366(11) . ?
C64 H64 0.9400 . ?
C65 H65 0.9400 . ?
C66 C67 1.399(12) . ?
C66 C71 1.361(12) . ?
C67 H67 0.9400 . ?
C67 C68 1.379(12) . ?
C68 H68 0.9400 . ?
C68 C69 1.367(16) . ?
C69 H69 0.9400 . ?
C69 C70 1.387(17) . ?
C70 H70 0.9400 . ?
C70 C71 1.374(13) . ?
C71 H71 0.9400 . ?
C72 C73 1.393(8) . ?
C72 C79 1.429(8) . ?
C73 C76 1.457(8) . ?
C74 H74 0.9400 . ?
C74 C75 1.379(9) . ?
C75 H75 0.9400 . ?
C76 C77 1.428(9) . ?
C76 C87 1.404(9) . ?
C77 C78 1.461(9) . ?
C77 C84 1.407(9) . ?
C78 C79 1.402(8) . ?
C78 C83 1.400(9) . ?
C79 C80 1.420(8) . ?
C80 C81 1.370(8) . ?
C81 H81 0.9400 . ?
C81 C82 1.403(9) . ?
C82 H82 0.9400 . ?
C82 C83 1.379(10) . ?
C83 H83 0.9400 . ?
C84 H84 0.9400 . ?
C84 C85 1.362(10) . ?
C85 H85 0.9400 . ?
C85 C86 1.381(11) . ?
C86 H86 0.9400 . ?
C86 C87 1.368(10) . ?
C87 H87 0.9400 . ?

loop_
_geom_torsion_atom_site_label_1
_geom_torsion_atom_site_label_2
_geom_torsion_atom_site_label_3
_geom_torsion_atom_site_label_4
_geom_torsion
_geom_torsion_site_symmetry_1
_geom_torsion_site_symmetry_2
_geom_torsion_site_symmetry_3
_geom_torsion_site_symmetry_4
_geom_torsion_publ_flag
Pt1 N1 C1 C2 115.2(5) . . . . ?
Pt1 N1 C1 C6 -66.9(7) . . . . ?
Pt1 N1 C7 N2 8.3(9) . . . . ?
Pt1 N3 C14 C15 179.2(4) . . . . ?
Pt1 N3 C14 C21 -1.7(6) . . . . ?
Pt1 N3 C17 C16 -179.2(4) . . . . ?
Pt1 C22 C23 C24 177.9(5) . . . . ?
N1 C1 C2 C3 -179.5(6) . . . . ?
N1 C1 C6 C5 -178.7(7) . . . . ?
N2 C8 C9 C10 -179.2(6) . . . . ?
N2 C8 C13 C12 177.7(7) . . . . ?
N3 C14 C15 N4 0.5(9) . . . . ?
N3 C14 C15 C18 -179.1(5) . . . . ?
N3 C14 C21 C20 179.6(5) . . . . ?
N3 C14 C21 C22 0.1(8) . . . . ?
N4 C15 C18 C19 178.7(5) . . . . ?
N4 C15 C18 C29 -0.7(9) . . . . ?
N4 C16 C17 N3 -0.7(10) . . . . ?
C1 N1 C7 N2 173.3(6) . . . . ?
C1 C2 C3 C4 -3.1(10) . . . . ?
C2 C1 C6 C5 -0.8(11) . . . . ?
C2 C3 C4 C5 1.8(12) . . . . ?
C3 C4 C5 C6 0.0(13) . . . . ?
C4 C5 C6 C1 -0.5(12) . . . . ?
C6 C1 C2 C3 2.6(10) . . . . ?
C7 N1 C1 C2 -51.1(8) . . . . ?
C7 N1 C1 C6 126.8(7) . . . . ?
C7 N2 C8 C9 172.0(6) . . . . ?
C7 N2 C8 C13 -8.8(9) . . . . ?
C8 N2 C7 N1 174.9(6) . . . . ?
C8 C9 C10 C11 0.6(10) . . . . ?
C9 C8 C13 C12 -3.1(10) . . . . ?
C9 C10 C11 C12 -1.2(11) . . . . ?
C10 C11 C12 C13 -0.3(12) . . . . ?
C11 C12 C13 C8 2.5(12) . . . . ?
C13 C8 C9 C10 1.6(9) . . . . ?
C14 N3 C17 C16 1.4(8) . . . . ?
C14 C15 C18 C19 -1.7(8) . . . . ?
C14 C15 C18 C29 179.0(5) . . . . ?
C14 C21 C22 Pt1 1.5(7) . . . . ?
C14 C21 C22 C23 179.8(5) . . . . ?
C15 N4 C16 C17 -0.1(10) . . . . ?
C15 C14 C21 C20 -1.3(9) . . . . ?
C15 C14 C21 C22 179.1(5) . . . . ?
C15 C18 C19 C20 1.1(8) . . . . ?
C15 C18 C19 C26 -178.9(5) . . . . ?
C15 C18 C29 C28 178.7(6) . . . . ?
C16 N4 C15 C14 0.2(9) . . . . ?
C16 N4 C15 C18 179.8(6) . . . . ?
C17 N3 C14 C15 -1.3(8) . . . . ?
C17 N3 C14 C21 177.8(5) . . . . ?
C18 C19 C20 C21 -0.5(9) . . . . ?
C18 C19 C20 C25 -179.7(6) . . . . ?
C18 C19 C26 C27 -0.6(10) . . . . ?
C19 C18 C29 C28 -0.6(9) . . . . ?
C19 C20 C21 C14 0.6(8) . . . . ?
C19 C20 C21 C22 -179.9(5) . . . . ?
C19 C20 C25 C24 180.0(6) . . . . ?
C19 C26 C27 C28 0.9(11) . . . . ?
C20 C19 C26 C27 179.5(6) . . . . ?
C20 C21 C22 Pt1 -178.0(5) . . . . ?
C20 C21 C22 C23 0.3(9) . . . . ?
C21 C14 C15 N4 -178.5(5) . . . . ?
C21 C14 C15 C18 1.8(8) . . . . ?
C21 C20 C25 C24 0.7(10) . . . . ?
C21 C22 C23 C24 0.1(9) . . . . ?
C22 C23 C24 C25 0.0(11) . . . . ?
C23 C24 C25 C20 -0.5(11) . . . . ?
C25 C20 C21 C14 179.8(5) . . . . ?
C25 C20 C21 C22 -0.7(9) . . . . ?
C26 C19 C20 C21 179.4(6) . . . . ?
C26 C19 C20 C25 0.3(10) . . . . ?
C26 C27 C28 C29 -1.1(11) . . . . ?
C27 C28 C29 C18 0.9(10) . . . . ?
C29 C18 C19 C20 -179.6(5) . . . . ?
C29 C18 C19 C26 0.4(9) . . . . ?
Pt2 N5 C30 C31 -47.9(7) . . . . ?
Pt2 N5 C30 C35 132.5(6) . . . . ?
Pt2 N5 C36 N6 -5.5(9) . . . . ?
Pt2 N7 C43 C44 176.4(4) . . . . ?
Pt2 N7 C43 C50 -3.8(6) . . . . ?
Pt2 N7 C46 C45 -175.3(4) . . . . ?
Pt2 C51 C52 C53 -179.9(5) . . . . ?
N5 C30 C31 C32 -179.7(6) . . . . ?
N5 C30 C35 C34 179.3(6) . . . . ?
N6 C37 C38 C39 179.3(7) . . . . ?
N6 C37 C42 C41 178.9(11) . . . . ?
N7 C43 C44 N8 0.0(9) . . . . ?
N7 C43 C44 C47 179.4(5) . . . . ?
N7 C43 C50 C49 -177.8(5) . . . . ?
N7 C43 C50 C51 1.4(7) . . . . ?
N8 C44 C47 C48 178.3(5) . . . . ?
N8 C44 C47 C58 -0.9(9) . . . . ?
N8 C45 C46 N7 -1.4(10) . . . . ?
C30 N5 C36 N6 174.2(6) . . . . ?
C30 C31 C32 C33 0.3(11) . . . . ?
C31 C30 C35 C34 -0.4(11) . . . . ?
C31 C32 C33 C34 -0.3(12) . . . . ?
C32 C33 C34 C35 -0.1(13) . . . . ?
C33 C34 C35 C30 0.5(12) . . . . ?
C35 C30 C31 C32 0.0(10) . . . . ?
C36 N5 C30 C31 132.4(6) . . . . ?
C36 N5 C30 C35 -47.2(8) . . . . ?
C36 N6 C37 C38 168.7(6) . . . . ?
C36 N6 C37 C42 -15.4(11) . . . . ?
C37 N6 C36 N5 170.7(6) . . . . ?
C37 C38 C39 C40 0.2(13) . . . . ?
C38 C37 C42 C41 -5.2(16) . . . . ?
C38 C39 C40 C41 -1.9(16) . . . . ?
C39 C40 C41 C42 0(2) . . . . ?
C40 C41 C42 C37 4(2) . . . . ?
C42 C37 C38 C39 3.4(12) . . . . ?
C43 N7 C46 C45 2.0(8) . . . . ?
C43 C44 C47 C48 -1.2(8) . . . . ?
C43 C44 C47 C58 179.6(6) . . . . ?
C43 C50 C51 Pt2 1.7(6) . . . . ?
C43 C50 C51 C52 -177.2(5) . . . . ?
C44 N8 C45 C46 0.1(10) . . . . ?
C44 C43 C50 C49 2.0(9) . . . . ?
C44 C43 C50 C51 -178.8(5) . . . . ?
C44 C47 C48 C49 1.1(9) . . . . ?
C44 C47 C48 C55 -178.4(6) . . . . ?
C44 C47 C58 C57 179.8(6) . . . . ?
C45 N8 C44 C43 0.6(9) . . . . ?
C45 N8 C44 C47 -178.8(6) . . . . ?
C46 N7 C43 C44 -1.3(8) . . . . ?
C46 N7 C43 C50 178.5(5) . . . . ?
C47 C48 C49 C50 0.5(9) . . . . ?
C47 C48 C49 C54 -178.4(6) . . . . ?
C47 C48 C55 C56 -0.6(10) . . . . ?
C48 C47 C58 C57 0.6(10) . . . . ?
C48 C49 C50 C43 -2.0(8) . . . . ?
C48 C49 C50 C51 178.8(5) . . . . ?
C48 C49 C54 C53 -179.5(6) . . . . ?
C48 C55 C56 C57 -1.1(12) . . . . ?
C49 C48 C55 C56 179.9(6) . . . . ?
C49 C50 C51 Pt2 -179.1(5) . . . . ?
C49 C50 C51 C52 2.0(9) . . . . ?
C50 C43 C44 N8 -179.8(5) . . . . ?
C50 C43 C44 C47 -0.4(8) . . . . ?
C50 C49 C54 C53 1.5(10) . . . . ?
C50 C51 C52 C53 -1.3(9) . . . . ?
C51 C52 C53 C54 0.9(11) . . . . ?
C52 C53 C54 C49 -1.0(11) . . . . ?
C54 C49 C50 C43 177.0(6) . . . . ?
C54 C49 C50 C51 -2.1(9) . . . . ?
C55 C48 C49 C50 180.0(6) . . . . ?
C55 C48 C49 C54 1.0(10) . . . . ?
C55 C56 C57 C58 2.6(12) . . . . ?
C56 C57 C58 C47 -2.3(11) . . . . ?
C58 C47 C48 C49 -179.7(6) . . . . ?
C58 C47 C48 C55 0.8(9) . . . . ?
Pt3 N9 C59 C60 42.7(8) . . . . ?
Pt3 N9 C59 C64 -141.0(5) . . . . ?
Pt3 N9 C65 N10 -3.3(9) . . . . ?
Pt3 N11 C72 C73 175.4(4) . . . . ?
Pt3 N11 C72 C79 -3.3(6) . . . . ?
Pt3 N11 C75 C74 -176.1(5) . . . . ?
Pt3 C80 C81 C82 175.8(5) . . . . ?
N9 C59 C60 C61 174.6(6) . . . . ?
N9 C59 C64 C63 -173.9(7) . . . . ?
N10 C66 C67 C68 178.5(8) . . . . ?
N10 C66 C71 C70 -179.7(9) . . . . ?
N11 C72 C73 N12 1.7(8) . . . . ?
N11 C72 C73 C76 -179.5(5) . . . . ?
N11 C72 C79 C78 179.7(5) . . . . ?
N11 C72 C79 C80 -0.9(7) . . . . ?
N12 C73 C76 C77 179.1(5) . . . . ?
N12 C73 C76 C87 -0.7(8) . . . . ?
N12 C74 C75 N11 1.0(10) . . . . ?
C59 N9 C65 N10 172.6(6) . . . . ?
C59 C60 C61 C62 1.6(12) . . . . ?
C60 C59 C64 C63 2.4(11) . . . . ?
C60 C61 C62 C63 -1.8(14) . . . . ?
C61 C62 C63 C64 2.3(14) . . . . ?
C62 C63 C64 C59 -2.7(13) . . . . ?
C64 C59 C60 C61 -1.9(10) . . . . ?
C65 N9 C59 C60 -133.0(7) . . . . ?
C65 N9 C59 C64 43.3(9) . . . . ?
C65 N10 C66 C67 -51.1(12) . . . . ?
C65 N10 C66 C71 128.9(9) . . . . ?
C66 N10 C65 N9 -171.0(7) . . . . ?
C66 C67 C68 C69 1.9(15) . . . . ?
C67 C66 C71 C70 0.3(15) . . . . ?
C67 C68 C69 C70 -0.9(18) . . . . ?
C68 C69 C70 C71 0(2) . . . . ?
C69 C70 C71 C66 0.6(18) . . . . ?
C71 C66 C67 C68 -1.6(13) . . . . ?
C72 N11 C75 C74 -0.3(9) . . . . ?
C72 C73 C76 C77 0.3(8) . . . . ?
C72 C73 C76 C87 -179.5(5) . . . . ?
C72 C79 C80 Pt3 4.6(6) . . . . ?
C72 C79 C80 C81 -179.9(5) . . . . ?
C73 N12 C74 C75 -0.3(10) . . . . ?
C73 C72 C79 C78 1.1(8) . . . . ?
C73 C72 C79 C80 -179.5(5) . . . . ?
C73 C76 C77 C78 0.3(8) . . . . ?
C73 C76 C77 C84 179.5(5) . . . . ?
C73 C76 C87 C86 -179.0(6) . . . . ?
C74 N12 C73 C72 -1.0(8) . . . . ?
C74 N12 C73 C76 -179.8(5) . . . . ?
C75 N11 C72 C73 -1.0(8) . . . . ?
C75 N11 C72 C79 -179.6(5) . . . . ?
C76 C77 C78 C79 -0.3(8) . . . . ?
C76 C77 C78 C83 -179.9(5) . . . . ?
C76 C77 C84 C85 -0.2(9) . . . . ?
C77 C76 C87 C86 1.3(9) . . . . ?
C77 C78 C79 C72 -0.4(8) . . . . ?
C77 C78 C79 C80 -179.8(5) . . . . ?
C77 C78 C83 C82 179.6(6) . . . . ?
C77 C84 C85 C86 0.7(10) . . . . ?
C78 C77 C84 C85 178.9(6) . . . . ?
C78 C79 C80 Pt3 -176.0(4) . . . . ?
C78 C79 C80 C81 -0.4(9) . . . . ?
C79 C72 C73 N12 -179.8(5) . . . . ?
C79 C72 C73 C76 -1.0(8) . . . . ?
C79 C78 C83 C82 -0.1(9) . . . . ?
C79 C80 C81 C82 1.2(9) . . . . ?
C80 C81 C82 C83 -1.5(10) . . . . ?
C81 C82 C83 C78 0.9(10) . . . . ?
C83 C78 C79 C72 179.3(5) . . . . ?
C83 C78 C79 C80 -0.1(8) . . . . ?
C84 C77 C78 C79 -179.4(6) . . . . ?
C84 C77 C78 C83 1.0(9) . . . . ?
C84 C85 C86 C87 -0.2(11) . . . . ?
C85 C86 C87 C76 -0.8(10) . . . . ?
C87 C76 C77 C78 -179.9(5) . . . . ?
C87 C76 C77 C84 -0.8(8) . . . . ?
